data_1570207
loop_
_publ_author_name
'Ort&#xed;n-Rubio, Borja'
'Rostoll-Berenguer, Jaume'
'Vila, Carlos'
'Proserpio, Davide M.'
'Guillerm, Vincent'
'Juanhuix, Judith'
'Imaz, Inhar'
'Maspoch, Daniel'

_publ_section_title
;
 Net-clipping as a top-down approach for the prediction of topologies of
 MOFs built from reduced-symmetry linkers.
;
_journal_issue 45
_journal_name_full 'Chemical science'
_journal_page_first 12984
_journal_page_last 12994
_journal_paper_doi 10.1039/d3sc04406h
_journal_volume 14
_journal_year 2023
_chemical_formula_moiety '0.15(C152 H104 Cu8 O48)'
_chemical_formula_sum 'C23.38 H16 Cu1.23 O7.38'
_chemical_formula_weight 493.33
_space_group_crystal_system orthorhombic
_space_group_IT_number 64
_space_group_name_Hall '-C 2ac 2'
_space_group_name_H-M_alt 'C m c e'
_atom_sites_solution_hydrogens geom
_atom_sites_solution_primary dual
_audit_creation_date 2023-05-29
_audit_creation_method
;
Olex2 1.2
(compiled 2018.05.29 svn.r3508 for OlexSys, GUI svn.r5506)
;
_audit_update_record
;
2023-06-15 deposited with the CCDC.	2023-10-27 downloaded from the CCDC.
;
_cell_angle_alpha 90
_cell_angle_beta 90
_cell_angle_gamma 90
_cell_formula_units_Z 13
_cell_length_a 32.415(3)
_cell_length_b 23.5559(3)
_cell_length_c 16.0326(2)
_cell_measurement_reflns_used 27665
_cell_measurement_temperature 100
_cell_measurement_theta_max 33.224501391
_cell_measurement_theta_min 1.47623544845
_cell_volume 12241.9(12)
_computing_molecular_graphics 'Olex2 (Dolomanov et al., 2009)'
_computing_publication_material 'Olex2 (Dolomanov et al., 2009)'
_computing_structure_refinement 'ShelXL (Sheldrick, 2015)'
_computing_structure_solution 'ShelXT (Sheldrick, 2015)'
_diffrn_ambient_temperature 100
_diffrn_measured_fraction_theta_full 1.000
_diffrn_measured_fraction_theta_max 0.899
_diffrn_measurement_device_type 'Pilatus DECTRIS 6M'
_diffrn_measurement_method 'phi scan'
_diffrn_radiation_type synchrotron
_diffrn_radiation_wavelength 0.82653
_diffrn_reflns_av_R_equivalents 0.1582
_diffrn_reflns_av_unetI/netI 0.1028
_diffrn_reflns_Laue_measured_fraction_full 1.000
_diffrn_reflns_Laue_measured_fraction_max 0.899
_diffrn_reflns_limit_h_max 43
_diffrn_reflns_limit_h_min 0
_diffrn_reflns_limit_k_max 29
_diffrn_reflns_limit_k_min 0
_diffrn_reflns_limit_l_max 0
_diffrn_reflns_limit_l_min -20
_diffrn_reflns_number 73235
_diffrn_reflns_point_group_measured_fraction_full 1.000
_diffrn_reflns_point_group_measured_fraction_max 0.899
_diffrn_reflns_theta_full 29.730
_diffrn_reflns_theta_max 33.808
_diffrn_reflns_theta_min 1.930
_diffrn_source synchrotron
_exptl_absorpt_coefficient_mu 1.101
_exptl_absorpt_correction_type none
_exptl_crystal_colour 'clear dark blue'
_exptl_crystal_colour_lustre clear
_exptl_crystal_colour_modifier dark
_exptl_crystal_colour_primary blue
_exptl_crystal_density_diffrn 0.870
_exptl_crystal_description prism
_exptl_crystal_F_000 3264
_exptl_crystal_size_max 0.11
_exptl_crystal_size_mid 0.1
_exptl_crystal_size_min 0.08
_refine_diff_density_max 1.727
_refine_diff_density_min -0.968
_refine_diff_density_rms 0.165
_refine_ls_extinction_method none
_refine_ls_goodness_of_fit_ref 1.065
_refine_ls_hydrogen_treatment constr
_refine_ls_matrix_type full
_refine_ls_number_parameters 226
_refine_ls_number_reflns 7164
_refine_ls_number_restraints 10
_refine_ls_restrained_S_all 1.064
_refine_ls_R_factor_all 0.1156
_refine_ls_R_factor_gt 0.1077
_refine_ls_shift/su_max 0.001
_refine_ls_shift/su_mean 0.000
_refine_ls_structure_factor_coef Fsqd
_refine_ls_weighting_details 'w=1/[\s^2^(Fo^2^)+(0.1125P)^2^+220.8404P] where P=(Fo^2^+2Fc^2^)/3'
_refine_ls_weighting_scheme calc
_refine_ls_wR_factor_gt 0.2922
_refine_ls_wR_factor_ref 0.2957
_reflns_Friedel_coverage 0.000
_reflns_number_gt 6013
_reflns_number_total 7164
_reflns_threshold_expression 'I > 2\s(I)'
_cod_data_source_file d3sc04406h2.cif
_cod_data_source_block shelx_CCDC2
_cod_depositor_comments 'Adding full bibliography for 1570205--1570207.cif.'
_cod_original_cell_volume 12241.8(13)
_cod_original_sg_symbol_Hall '-C 2bc 2'
_cod_database_code 1570207
_shelx_shelxl_version_number 2018/1
_shelx_space_group_comment
;
The symmetry employed for this shelxl refinement is uniquely defined
by the following loop, which should always be used as a source of
symmetry information in preference to the above space-group names.
They are only intended as comments.
;
_shelx_estimated_absorpt_t_max 0.917
_shelx_estimated_absorpt_t_min 0.889
_olex2_refinement_description
;
1. Fixed Uiso
 At 1.2 times of:
  All C(H) groups, All C(H,H) groups
2. Rigid bond restraints
 C00A, O003, O002
 with sigma for 1-2 distances of 0.01 and sigma for 1-3 distances of 0.01
 O004, C00K
 with sigma for 1-2 distances of 0.01 and sigma for 1-3 distances of 0.01
3. Uiso/Uaniso restraints and constraints
C00K \\sim O004: within 2A with sigma of 0.04 and sigma for terminal atoms of
0.08
Uanis(C00A) = Uanis(O003) = Uanis(O002)
4.a Secondary CH2 refined with riding coordinates:
 C00I(H00A,H00D), C00K(H00E,H00G)
4.b Aromatic/amide H refined with riding coordinates:
 C00B(H00B), C00C(H00C), C00F(H00F), C00H(H00H), C00M(H00M), C00N(H00N),
 C00O(H00O), C00Q(H00Q), C00R(H00R), C00S(H00S)
;
_olex2_submission_special_instructions 'No special instructions were received'

loop_
_space_group_symop_operation_xyz
'x, y, z'
'-x, -y+1/2, z+1/2'
'-x, y+1/2, -z+1/2'
'x, -y, -z'
'x+1/2, y+1/2, z'
'-x+1/2, -y+1, z+1/2'
'-x+1/2, y+1, -z+1/2'
'x+1/2, -y+1/2, -z'
'-x, -y, -z'
'x, y-1/2, -z-1/2'
'x, -y-1/2, z-1/2'
'-x, y, z'
'-x+1/2, -y+1/2, -z'
'x+1/2, y, -z-1/2'
'x+1/2, -y, z-1/2'
'-x+1/2, y+1/2, z'

loop_
_atom_site_label
_atom_site_type_symbol
_atom_site_fract_x
_atom_site_fract_y
_atom_site_fract_z
_atom_site_U_iso_or_equiv
_atom_site_adp_type
_atom_site_occupancy
_atom_site_site_symmetry_order
_atom_site_calc_flag
_atom_site_refinement_flags_posn
_atom_site_refinement_flags_adp
_atom_site_refinement_flags_occupancy
_atom_site_disorder_assembly
_atom_site_disorder_group
Cu01 Cu 0.27828(2) 0.40622(3) 0.69156(4) 0.0177(2) Uani 1 1 d . . . . .
O002 O 0.25640(10) 0.84781(15) 0.6401(2) 0.0193(5) Uani 1 1 d . U . . .
O003 O 0.30522(10) 0.84744(15) 0.7400(2) 0.0193(5) Uani 1 1 d . U . . .
O004 O 0.40980(11) 0.70353(17) 0.6345(2) 0.0247(8) Uani 1 1 d . U . . .
O005 O 0.25737(12) 0.46593(17) 0.8564(2) 0.0275(9) Uani 1 1 d . . . . .
O006 O 0.30599(11) 0.46529(16) 0.7570(3) 0.0273(9) Uani 1 1 d . . . . .
O007 O 0.40698(12) 0.6178(2) 0.8506(3) 0.0340(10) Uani 1 1 d . . . . .
C009 C 0.31359(15) 0.7867(2) 0.6195(3) 0.0188(10) Uani 1 1 d . . . . .
C00A C 0.29018(15) 0.8312(2) 0.6701(3) 0.0193(5) Uani 1 1 d . U . . .
C00B C 0.34997(15) 0.5511(2) 0.8369(4) 0.0234(11) Uani 1 1 d . . . . .
H00B H 0.362030 0.534704 0.788565 0.028 Uiso 1 1 calc R . . . .
C00C C 0.35082(14) 0.7662(2) 0.6570(3) 0.0188(10) Uani 1 1 d . . . . .
H00C H 0.360024 0.778035 0.710469 0.023 Uiso 1 1 calc R . . . .
C00D C 0.31262(17) 0.5302(2) 0.8658(3) 0.0245(11) Uani 1 1 d . . . . .
C00E C 0.29028(15) 0.4839(2) 0.8218(3) 0.0198(10) Uani 1 1 d . . . . .
C00F C 0.500000 0.7150(3) 0.7219(5) 0.0227(15) Uani 1 2 d S T P . .
H00F H 0.499999 0.753996 0.706765 0.027 Uiso 1 2 calc RS T P . .
C00G C 0.46283(14) 0.6883(2) 0.7323(3) 0.0185(10) Uani 1 1 d . . . . .
C00H C 0.500000 0.6056(3) 0.7756(5) 0.0198(14) Uani 1 2 d S T P . .
H00H H 0.500000 0.568501 0.798892 0.024 Uiso 1 2 calc RS T P . .
C00I C 0.42305(15) 0.5989(2) 0.7721(4) 0.0259(12) Uani 1 1 d . . . . .
H00A H 0.403271 0.606978 0.726552 0.031 Uiso 1 1 calc R . . . .
H00D H 0.428509 0.557516 0.773364 0.031 Uiso 1 1 calc R . . . .
C00J C 0.37245(14) 0.7271(2) 0.6079(3) 0.0176(10) Uani 1 1 d . . . . .
C00K C 0.42280(14) 0.7188(2) 0.7158(3) 0.0197(10) Uani 1 1 d . U . . .
H00E H 0.401773 0.707560 0.757413 0.024 Uiso 1 1 calc R . . . .
H00G H 0.426908 0.760413 0.719493 0.024 Uiso 1 1 calc R . . . .
C00L C 0.46255(14) 0.6314(2) 0.7593(3) 0.0197(10) Uani 1 1 d . . . . .
C00M C 0.29907(16) 0.7668(2) 0.5461(3) 0.0234(11) Uani 1 1 d . . . . .
H00M H 0.272891 0.779003 0.526410 0.028 Uiso 1 1 calc R . . . .
C00N C 0.35973(18) 0.7075(3) 0.5311(3) 0.0262(12) Uani 1 1 d . . . . .
H00N H 0.375479 0.680807 0.500182 0.031 Uiso 1 1 calc R . . . .
C00O C 0.32150(18) 0.7297(3) 0.5004(4) 0.0287(12) Uani 1 1 d . . . . .
H00O H 0.311725 0.718078 0.447176 0.034 Uiso 1 1 calc R . . . .
C00P C 0.36996(19) 0.5949(2) 0.8766(4) 0.0301(13) Uani 1 1 d . . . . .
C00Q C 0.2951(2) 0.5552(3) 0.9361(5) 0.053(2) Uani 1 1 d . . . . .
H00Q H 0.269358 0.541985 0.956850 0.063 Uiso 1 1 calc R . . . .
C00R C 0.3155(3) 0.5999(3) 0.9761(5) 0.054(2) Uani 1 1 d . . . . .
H00R H 0.303450 0.617409 1.023617 0.064 Uiso 1 1 calc R . . . .
C00S C 0.3524(2) 0.6182(3) 0.9472(4) 0.0361(15) Uani 1 1 d . . . . .
H00S H 0.366535 0.647591 0.976048 0.043 Uiso 1 1 calc R . . . .

loop_
_atom_site_aniso_label
_atom_site_aniso_U_11
_atom_site_aniso_U_22
_atom_site_aniso_U_33
_atom_site_aniso_U_23
_atom_site_aniso_U_13
_atom_site_aniso_U_12
Cu01 0.0062(3) 0.0237(4) 0.0231(4) 0.0004(2) 0.0009(2) -0.0005(2)
O002 0.0090(10) 0.0280(12) 0.0209(11) 0.0007(9) -0.0012(8) 0.0015(8)
O003 0.0090(10) 0.0280(12) 0.0209(11) 0.0007(9) -0.0012(8) 0.0015(8)
O004 0.0144(17) 0.043(2) 0.0164(17) -0.0088(16) -0.0083(14) 0.0142(15)
O005 0.0187(19) 0.036(2) 0.028(2) -0.0045(17) 0.0064(16) -0.0119(16)
O006 0.0151(17) 0.032(2) 0.035(2) -0.0075(17) 0.0035(16) -0.0099(15)
O007 0.019(2) 0.049(3) 0.034(2) -0.0089(19) 0.0030(17) -0.0133(18)
C009 0.012(2) 0.021(2) 0.024(2) 0.0084(19) -0.0075(19) 0.0028(18)
C00A 0.0090(10) 0.0280(12) 0.0209(11) 0.0007(9) -0.0012(8) 0.0015(8)
C00B 0.007(2) 0.033(3) 0.030(3) -0.012(2) 0.010(2) -0.0020(19)
C00C 0.008(2) 0.026(2) 0.022(2) 0.0045(19) 0.0007(19) 0.0020(17)
C00D 0.020(3) 0.032(3) 0.022(3) 0.000(2) 0.011(2) -0.007(2)
C00E 0.007(2) 0.029(3) 0.023(2) 0.002(2) 0.0054(19) -0.0025(18)
C00F 0.009(3) 0.031(4) 0.027(4) -0.008(3) 0.000 0.000
C00G 0.009(2) 0.035(3) 0.012(2) -0.0017(19) 0.0028(17) 0.0071(19)
C00H 0.007(3) 0.030(4) 0.023(4) 0.015(3) 0.000 0.000
C00I 0.008(2) 0.038(3) 0.032(3) -0.017(2) 0.007(2) -0.005(2)
C00J 0.009(2) 0.030(3) 0.014(2) -0.0003(19) 0.0012(18) 0.0044(18)
C00K 0.008(2) 0.046(3) 0.0056(19) -0.001(2) -0.0030(17) 0.007(2)
C00L 0.0031(19) 0.033(3) 0.023(2) 0.001(2) 0.0051(18) 0.0036(18)
C00M 0.016(2) 0.032(3) 0.022(2) 0.002(2) -0.006(2) 0.002(2)
C00N 0.028(3) 0.043(3) 0.008(2) 0.004(2) 0.002(2) 0.006(2)
C00O 0.029(3) 0.037(3) 0.020(3) -0.005(2) -0.011(2) 0.006(2)
C00P 0.028(3) 0.033(3) 0.029(3) 0.004(2) 0.014(3) -0.013(2)
C00Q 0.038(4) 0.044(4) 0.075(5) -0.032(4) 0.036(4) -0.033(3)
C00R 0.065(5) 0.047(4) 0.049(4) -0.033(3) 0.042(4) -0.029(4)
C00S 0.043(4) 0.043(3) 0.022(3) -0.018(3) 0.006(3) -0.025(3)

loop_
_atom_type_symbol
_atom_type_description
_atom_type_scat_dispersion_real
_atom_type_scat_dispersion_imag
_atom_type_scat_source
C C 0.0052 0.0023 'International Tables Vol C Tables 4.2.6.8 and 6.1.1.4'
H H 0.0000 0.0000 'International Tables Vol C Tables 4.2.6.8 and 6.1.1.4'
Cu Cu 0.2556 1.6827 'International Tables Vol C Tables 4.2.6.8 and 6.1.1.4'
O O 0.0162 0.0086 'International Tables Vol C Tables 4.2.6.8 and 6.1.1.4'

loop_
_geom_angle_atom_site_label_1
_geom_angle_atom_site_label_2
_geom_angle_atom_site_label_3
_geom_angle
_geom_angle_site_symmetry_1
_geom_angle_site_symmetry_3
_geom_angle_publ_flag
O002 Cu01 Cu01 84.26(10) 16_545 7_546 ?
O002 Cu01 O003 89.75(15) 16_545 10_557 ?
O002 Cu01 O005 90.03(17) 16_545 7_546 ?
O002 Cu01 O006 170.68(15) 16_545 . ?
O003 Cu01 Cu01 84.94(10) 10_557 7_546 ?
O003 Cu01 O005 167.37(15) 10_557 7_546 ?
O005 Cu01 Cu01 82.47(11) 7_546 7_546 ?
O006 Cu01 Cu01 86.43(12) . 7_546 ?
O006 Cu01 O003 89.85(17) . 10_557 ?
O006 Cu01 O005 88.33(18) . 7_546 ?
C00A O002 Cu01 123.8(3) . 16 ?
C00A O003 Cu01 121.9(3) . 10_567 ?
C00J O004 C00K 115.9(4) . . ?
C00E O005 Cu01 123.8(4) . 7_546 ?
C00E O006 Cu01 120.8(3) . . ?
C00P O007 C00I 117.4(4) . . ?
C00C C009 C00A 115.3(4) . . ?
C00M C009 C00A 121.9(4) . . ?
C00M C009 C00C 122.8(5) . . ?
O002 C00A O003 125.0(5) . . ?
O002 C00A C009 116.3(4) . . ?
O003 C00A C009 118.7(4) . . ?
C00D C00B H00B 119.2 . . ?
C00P C00B H00B 119.2 . . ?
C00P C00B C00D 121.6(5) . . ?
C009 C00C H00C 122.9 . . ?
C00J C00C C009 114.1(5) . . ?
C00J C00C H00C 122.9 . . ?
C00B C00D C00E 121.8(5) . . ?
C00B C00D C00Q 118.4(5) . . ?
C00Q C00D C00E 119.7(5) . . ?
O005 C00E C00D 116.4(4) . . ?
O006 C00E O005 126.3(5) . . ?
O006 C00E C00D 117.2(4) . . ?
C00G C00F H00F 118.4 12_655 . ?
C00G C00F H00F 118.4 . . ?
C00G C00F C00G 123.2(7) 12_655 . ?
C00F C00G C00K 121.1(5) . . ?
C00F C00G C00L 118.7(5) . . ?
C00L C00G C00K 120.2(4) . . ?
C00L C00H H00H 118.6 12_655 . ?
C00L C00H H00H 118.6 . . ?
C00L C00H C00L 122.8(7) . 12_655 ?
O007 C00I H00A 110.6 . . ?
O007 C00I H00D 110.6 . . ?
O007 C00I C00L 105.7(4) . . ?
H00A C00I H00D 108.7 . . ?
C00L C00I H00A 110.6 . . ?
C00L C00I H00D 110.6 . . ?
C00C C00J O004 121.5(4) . . ?
C00N C00J O004 113.5(4) . . ?
C00N C00J C00C 125.0(5) . . ?
O004 C00K C00G 107.2(4) . . ?
O004 C00K H00E 110.3 . . ?
O004 C00K H00G 110.3 . . ?
C00G C00K H00E 110.3 . . ?
C00G C00K H00G 110.3 . . ?
H00E C00K H00G 108.5 . . ?
C00G C00L C00I 122.1(4) . . ?
C00H C00L C00G 118.1(5) . . ?
C00H C00L C00I 119.7(5) . . ?
C009 C00M H00M 119.7 . . ?
C009 C00M C00O 120.6(5) . . ?
C00O C00M H00M 119.7 . . ?
C00J C00N H00N 121.8 . . ?
C00J C00N C00O 116.4(5) . . ?
C00O C00N H00N 121.8 . . ?
C00M C00O C00N 120.9(5) . . ?
C00M C00O H00O 119.5 . . ?
C00N C00O H00O 119.5 . . ?
C00B C00P O007 124.3(5) . . ?
C00B C00P C00S 118.9(5) . . ?
C00S C00P O007 116.8(5) . . ?
C00D C00Q H00Q 120.1 . . ?
C00D C00Q C00R 119.7(6) . . ?
C00R C00Q H00Q 120.1 . . ?
C00Q C00R H00R 120.0 . . ?
C00S C00R C00Q 120.1(6) . . ?
C00S C00R H00R 120.0 . . ?
C00P C00S H00S 119.4 . . ?
C00R C00S C00P 121.2(5) . . ?
C00R C00S H00S 119.4 . . ?

loop_
_geom_bond_atom_site_label_1
_geom_bond_atom_site_label_2
_geom_bond_distance
_geom_bond_site_symmetry_2
_geom_bond_publ_flag
Cu01 Cu01 2.6214(12) 7_546 ?
Cu01 O002 1.959(3) 16_545 ?
Cu01 O003 1.971(3) 10_557 ?
Cu01 O005 1.976(4) 7_546 ?
Cu01 O006 1.961(4) . ?
O002 C00A 1.259(6) . ?
O003 C00A 1.280(6) . ?
O004 C00J 1.399(6) . ?
O004 C00K 1.417(6) . ?
O005 C00E 1.274(6) . ?
O006 C00E 1.237(6) . ?
O007 C00I 1.433(7) . ?
O007 C00P 1.380(7) . ?
C009 C00A 1.527(7) . ?
C009 C00C 1.432(6) . ?
C009 C00M 1.352(7) . ?
C00B H00B 0.9500 . ?
C00B C00D 1.386(7) . ?
C00B C00P 1.375(8) . ?
C00C H00C 0.9500 . ?
C00C C00J 1.399(7) . ?
C00D C00E 1.487(7) . ?
C00D C00Q 1.394(8) . ?
C00F H00F 0.9500 . ?
C00F C00G 1.370(6) . ?
C00F C00G 1.370(6) 12_655 ?
C00G C00K 1.507(6) . ?
C00G C00L 1.407(8) . ?
C00H H00H 0.9500 . ?
C00H C00L 1.383(6) 12_655 ?
C00H C00L 1.383(6) . ?
C00I H00A 0.9900 . ?
C00I H00D 0.9900 . ?
C00I C00L 1.507(7) . ?
C00J C00N 1.378(7) . ?
C00K H00E 0.9900 . ?
C00K H00G 0.9900 . ?
C00M H00M 0.9500 . ?
C00M C00O 1.353(8) . ?
C00N H00N 0.9500 . ?
C00N C00O 1.432(8) . ?
C00O H00O 0.9500 . ?
C00P C00S 1.380(8) . ?
C00Q H00Q 0.9500 . ?
C00Q C00R 1.399(9) . ?
C00R H00R 0.9500 . ?
C00R C00S 1.354(9) . ?
C00S H00S 0.9500 . ?

loop_
_smtbx_masks_void_nr
_smtbx_masks_void_average_x
_smtbx_masks_void_average_y
_smtbx_masks_void_average_z
_smtbx_masks_void_volume
_smtbx_masks_void_count_electrons
_smtbx_masks_void_content
1 -0.513 -0.561 -0.467 7283.1 1155.1 ?
